data_7043906
loop_
_publ_author_name
'Erker, Gerhard'
'Jian, Zhongbao'
'Kehr, Gerald'
'Daniliuc, Constantin Gabriel'
'Wibbeling, Birgit'

_publ_section_title
;
 Hydroboration route to geminal P/B frustrated Lewis pairs with a bulky
 secondary phosphane component and their reaction with carbon dioxide
;
_journal_name_full 'Dalton Trans.'
_journal_paper_doi 10.1039/C7DT02315D
_journal_year 2017
_chemical_formula_sum 'C36 H42 B F10 P'
_chemical_formula_weight 706.47
_space_group_crystal_system monoclinic
_space_group_IT_number 14
_space_group_name_Hall '-P 2yn'
_space_group_name_H-M_alt 'P 1 21/n 1'
_symmetry_space_group_name_Hall '-P 2yn'
_symmetry_space_group_name_H-M 'P 1 21/n 1'
_atom_sites_solution_hydrogens mixed
_audit_update_record
;
2017-07-18 deposited with the CCDC.
2017-07-24 downloaded from the CCDC.
;
_cell_angle_alpha 90
_cell_angle_beta 95.3440(10)
_cell_angle_gamma 90
_cell_formula_units_Z 4
_cell_length_a 12.3185(2)
_cell_length_b 19.8134(4)
_cell_length_c 14.6806(3)
_cell_measurement_reflns_used 9848
_cell_measurement_temperature 100.(2)
_cell_measurement_theta_max 66.7276
_cell_measurement_theta_min 3.7579
_cell_volume 3567.54(12)
_computing_cell_refinement 'SAINT V8.37A (Bruker AXS Inc., 2015)'
_computing_data_collection 'APEX2 v.2014.1-----1 (Bruker AXS Inc., 2014)'
_computing_data_reduction 'SAINT V8.37A (Bruker AXS Inc., 2015)'
_computing_molecular_graphics 'APEX2 v.2014.1-----1 (Bruker AXS Inc., 2014)'
_computing_publication_material 'APEX2 v.2014.1-----1 (Bruker AXS Inc., 2014)'
_computing_structure_refinement 'SHELXL-2014/7 (Sheldrick, 2014)'
_computing_structure_solution 'SHELXL-2014/7 (Sheldrick, 2014)'
_diffrn_ambient_temperature 100.(2)
_diffrn_detector_area_resol_mean 8.3333
_diffrn_measured_fraction_theta_full 0.995
_diffrn_measured_fraction_theta_max 0.995
_diffrn_measurement_device_type 'KappaCCD APEXII'
_diffrn_measurement_method 'phi / omega scans'
_diffrn_radiation_monochromator graphite
_diffrn_radiation_type 'CuK\a '
_diffrn_radiation_wavelength 1.54178
_diffrn_reflns_av_R_equivalents 0.0414
_diffrn_reflns_av_unetI/netI 0.0187
_diffrn_reflns_limit_h_max 12
_diffrn_reflns_limit_h_min -14
_diffrn_reflns_limit_k_max 23
_diffrn_reflns_limit_k_min -23
_diffrn_reflns_limit_l_max 17
_diffrn_reflns_limit_l_min -17
_diffrn_reflns_number 62251
_diffrn_reflns_theta_full 66.82
_diffrn_reflns_theta_max 66.82
_diffrn_reflns_theta_min 3.76
_diffrn_source 'fine--focus sealed tube'
_exptl_absorpt_coefficient_mu 1.364
_exptl_absorpt_correction_T_max 0.77
_exptl_absorpt_correction_T_min 0.67
_exptl_absorpt_correction_type multi-scan
_exptl_absorpt_process_details
;
'Bruker AXS (2014). SADABS, Version 2014/2, Bruker AXS Inc., Madison,
Wisconsin, USA.'
;
_exptl_crystal_colour colourless
_exptl_crystal_density_diffrn 1.315
_exptl_crystal_density_method 'not measured'
_exptl_crystal_description prism
_exptl_crystal_F_000 1472
_exptl_crystal_size_max 0.320
_exptl_crystal_size_mid 0.200
_exptl_crystal_size_min 0.200
_refine_diff_density_max 0.476
_refine_diff_density_min -0.335
_refine_ls_extinction_method none
_refine_ls_goodness_of_fit_ref 1.049
_refine_ls_hydrogen_treatment mixed
_refine_ls_matrix_type full
_refine_ls_number_parameters 456
_refine_ls_number_reflns 6314
_refine_ls_number_restraints 0
_refine_ls_restrained_S_all 1.049
_refine_ls_R_factor_all 0.0367
_refine_ls_R_factor_gt 0.0333
_refine_ls_shift/su_max 0.001
_refine_ls_shift/su_mean 0.000
_refine_ls_structure_factor_coef Fsqd
_refine_ls_weighting_details 'w=1/[\s^2^(Fo^2^)+(0.0434P)^2^+1.7953P] where P=(Fo^2^+2Fc^2^)/3'
_refine_ls_weighting_scheme calc
_refine_ls_wR_factor_gt 0.0846
_refine_ls_wR_factor_ref 0.0868
_reflns_number_gt 5783
_reflns_number_total 6314
_reflns_threshold_expression 'I > 2\s(I)'
_cod_data_source_file c7dt02315d2.cif
_cod_data_source_block 9
_cod_database_code 7043906

loop_
_space_group_symop_operation_xyz
'x, y, z'
'-x+1/2, y+1/2, -z+1/2'
'-x, -y, -z'
'x-1/2, -y-1/2, z-1/2'

loop_
_atom_site_type_symbol
_atom_site_label
_atom_site_fract_x
_atom_site_fract_y
_atom_site_fract_z
_atom_site_U_iso_or_equiv
_atom_site_adp_type
_atom_site_calc_flag
_atom_site_refinement_flags_adp
_atom_site_refinement_flags_posn
_atom_site_occupancy
P P1 0.63310(3) 0.30908(2) 0.55058(2) 0.01254(9) Uani d . . 1
H H1A 0.6196(13) 0.3663(8) 0.5176(11) 0.018(4) Uiso d . . 1
H H1B 0.5410(12) 0.2961(8) 0.5741(10) 0.014(4) Uiso d . . 1
B B1 0.64984(13) 0.38808(8) 0.70011(11) 0.0157(3) Uani d . . 1
H H1C 0.5504(14) 0.3828(8) 0.6750(12) 0.024 Uiso d U . 1
C C1 0.71341(11) 0.32288(7) 0.65684(9) 0.0142(3) Uani d . . 1
C C2 0.79929(11) 0.29129(7) 0.69969(9) 0.0159(3) Uani d . . 1
H H2 0.8178 0.3109 0.7581 0.019 Uiso calc U R 1
C C3 0.87628(11) 0.23377(7) 0.68372(10) 0.0182(3) Uani d . . 1
C C4 0.86068(12) 0.19842(7) 0.59121(10) 0.0188(3) Uani d . . 1
H H4A 0.7886 0.1771 0.5839 0.028 Uiso calc U R 1
H H4B 0.9171 0.1639 0.5879 0.028 Uiso calc U R 1
H H4C 0.8662 0.2316 0.5423 0.028 Uiso calc U R 1
C C5 0.86339(14) 0.18139(8) 0.75954(11) 0.0277(4) Uani d . . 1
H H5A 0.8776 0.203 0.8195 0.042 Uiso calc U R 1
H H5B 0.9154 0.1445 0.7542 0.042 Uiso calc U R 1
H H5C 0.789 0.1634 0.7531 0.042 Uiso calc U R 1
C C6 0.99173(12) 0.26363(8) 0.69672(11) 0.0267(3) Uani d . . 1
H H6A 1.0003 0.2972 0.6489 0.04 Uiso calc U R 1
H H6B 1.0454 0.2275 0.6926 0.04 Uiso calc U R 1
H H6C 1.0031 0.2852 0.7569 0.04 Uiso calc U R 1
C C11 0.65869(11) 0.25300(7) 0.45784(9) 0.0131(3) Uani d . . 1
C C12 0.61545(11) 0.18599(7) 0.45634(9) 0.0152(3) Uani d . . 1
C C13 0.64928(11) 0.14168(7) 0.39128(10) 0.0179(3) Uani d . . 1
H H13 0.622 0.0968 0.3902 0.021 Uiso calc U R 1
C C14 0.72094(11) 0.15954(7) 0.32765(10) 0.0176(3) Uani d . . 1
C C15 0.75761(11) 0.22585(7) 0.32882(10) 0.0173(3) Uani d . . 1
H H15 0.8054 0.239 0.2848 0.021 Uiso calc U R 1
C C16 0.72844(11) 0.27399(7) 0.39061(9) 0.0143(3) Uani d . . 1
C C17 0.52896(12) 0.16020(7) 0.51907(10) 0.0191(3) Uani d . . 1
C C18 0.50062(14) 0.08525(8) 0.50104(12) 0.0277(3) Uani d . . 1
H H18A 0.4467 0.0707 0.542 0.041 Uiso calc U R 1
H H18B 0.5667 0.0578 0.5123 0.041 Uiso calc U R 1
H H18C 0.4704 0.0796 0.4373 0.041 Uiso calc U R 1
C C19 0.56874(12) 0.16239(8) 0.62198(10) 0.0221(3) Uani d . . 1
H H19A 0.5083 0.1507 0.658 0.033 Uiso calc U R 1
H H19B 0.5949 0.2079 0.6384 0.033 Uiso calc U R 1
H H19C 0.6282 0.1299 0.6348 0.033 Uiso calc U R 1
C C20 0.42028(12) 0.19858(8) 0.49662(11) 0.0227(3) Uani d . . 1
H H20A 0.3873 0.1848 0.4362 0.034 Uiso calc U R 1
H H20B 0.4344 0.2473 0.4966 0.034 Uiso calc U R 1
H H20C 0.3704 0.188 0.5429 0.034 Uiso calc U R 1
C C21 0.75847(12) 0.10816(8) 0.25905(11) 0.0231(3) Uani d . . 1
C C22 0.85597(13) 0.06955(8) 0.30587(11) 0.0265(3) Uani d . . 1
H H22A 0.9145 0.1014 0.3252 0.04 Uiso calc U R 1
H H22B 0.8822 0.0369 0.2629 0.04 Uiso calc U R 1
H H22C 0.8335 0.0457 0.3595 0.04 Uiso calc U R 1
C C23 0.66664(15) 0.05874(10) 0.22885(16) 0.0473(6) Uani d . . 1
H H23A 0.6509 0.0306 0.2809 0.071 Uiso calc U R 1
H H23B 0.6892 0.03 0.1797 0.071 Uiso calc U R 1
H H23C 0.6011 0.084 0.2066 0.071 Uiso calc U R 1
C C24 0.79524(17) 0.14285(9) 0.17349(11) 0.0383(4) Uani d . . 1
H H24A 0.7353 0.1703 0.1447 0.057 Uiso calc U R 1
H H24B 0.8157 0.1085 0.1302 0.057 Uiso calc U R 1
H H24C 0.8582 0.1719 0.1911 0.057 Uiso calc U R 1
C C25 0.76823(11) 0.34749(7) 0.37734(9) 0.0156(3) Uani d . . 1
C C26 0.84417(12) 0.35263(8) 0.29967(10) 0.0212(3) Uani d . . 1
H H26A 0.8055 0.3367 0.2423 0.032 Uiso calc U R 1
H H26B 0.909 0.3247 0.3147 0.032 Uiso calc U R 1
H H26C 0.8662 0.3997 0.2926 0.032 Uiso calc U R 1
C C27 0.66908(12) 0.39274(7) 0.34725(10) 0.0208(3) Uani d . . 1
H H27A 0.6117 0.3853 0.3881 0.031 Uiso calc U R 1
H H27B 0.6413 0.3814 0.2844 0.031 Uiso calc U R 1
H H27C 0.6914 0.4402 0.3501 0.031 Uiso calc U R 1
C C28 0.83639(12) 0.37534(7) 0.46256(10) 0.0195(3) Uani d . . 1
H H28A 0.8607 0.4212 0.4501 0.029 Uiso calc U R 1
H H28B 0.9 0.3463 0.4773 0.029 Uiso calc U R 1
H H28C 0.7917 0.3761 0.5144 0.029 Uiso calc U R 1
C C31 0.65849(11) 0.38300(7) 0.81151(9) 0.0169(3) Uani d . . 1
C C32 0.61501(11) 0.32655(7) 0.85136(10) 0.0196(3) Uani d . . 1
C C33 0.61255(12) 0.31710(8) 0.94454(11) 0.0242(3) Uani d . . 1
C C34 0.65395(13) 0.36687(9) 1.00343(10) 0.0271(4) Uani d . . 1
C C35 0.69718(12) 0.42414(9) 0.96831(10) 0.0259(3) Uani d . . 1
C C36 0.69895(12) 0.43106(8) 0.87449(10) 0.0208(3) Uani d . . 1
C C41 0.69428(11) 0.45849(7) 0.65894(9) 0.0158(3) Uani d . . 1
C C42 0.80369(12) 0.47651(7) 0.66521(10) 0.0205(3) Uani d . . 1
C C43 0.84300(12) 0.53490(8) 0.62896(11) 0.0252(3) Uani d . . 1
C C44 0.77102(13) 0.57965(7) 0.58382(10) 0.0238(3) Uani d . . 1
C C45 0.66149(12) 0.56477(7) 0.57594(10) 0.0197(3) Uani d . . 1
C C46 0.62573(11) 0.50542(7) 0.61286(9) 0.0169(3) Uani d . . 1
F F32 0.56961(7) 0.27679(4) 0.79731(6) 0.0254(2) Uani d . . 1
F F33 0.57048(8) 0.26059(5) 0.97763(7) 0.0342(2) Uani d . . 1
F F34 0.65430(8) 0.35903(6) 1.09464(6) 0.0403(3) Uani d . . 1
F F35 0.73961(8) 0.47255(6) 1.02531(6) 0.0386(3) Uani d . . 1
F F36 0.74304(8) 0.48924(5) 0.84713(6) 0.0302(2) Uani d . . 1
F F42 0.87839(7) 0.43580(4) 0.71075(7) 0.0286(2) Uani d . . 1
F F43 0.95007(8) 0.54902(5) 0.63817(8) 0.0408(3) Uani d . . 1
F F44 0.80702(8) 0.63760(5) 0.55038(7) 0.0361(2) Uani d . . 1
F F45 0.59008(7) 0.60893(4) 0.53375(6) 0.0269(2) Uani d . . 1
F F46 0.51653(6) 0.49538(4) 0.60326(6) 0.02226(19) Uani d . . 1

loop_
_atom_site_aniso_label
_atom_site_aniso_U_11
_atom_site_aniso_U_22
_atom_site_aniso_U_33
_atom_site_aniso_U_12
_atom_site_aniso_U_13
_atom_site_aniso_U_23
P1 0.01186(17) 0.01228(17) 0.01344(17) -0.00077(12) 0.00092(13) -0.00052(12)
B1 0.0156(8) 0.0158(7) 0.0158(8) 0.0002(6) 0.0014(6) -0.0026(6)
C1 0.0152(7) 0.0148(6) 0.0130(6) -0.0030(5) 0.0035(5) -0.0007(5)
C2 0.0163(7) 0.0185(7) 0.0130(6) -0.0017(5) 0.0014(5) -0.0003(5)
C3 0.0159(7) 0.0211(7) 0.0171(7) 0.0039(6) -0.0008(5) 0.0011(6)
C4 0.0168(7) 0.0201(7) 0.0194(7) 0.0040(6) 0.0008(5) -0.0011(6)
C5 0.0340(9) 0.0277(8) 0.0212(8) 0.0091(7) 0.0010(7) 0.0061(6)
C6 0.0170(8) 0.0334(9) 0.0287(8) 0.0036(6) -0.0029(6) -0.0075(7)
C11 0.0116(6) 0.0143(6) 0.0130(6) 0.0001(5) -0.0012(5) -0.0004(5)
C12 0.0132(7) 0.0148(6) 0.0171(7) -0.0007(5) -0.0016(5) 0.0014(5)
C13 0.0175(7) 0.0130(7) 0.0224(7) -0.0012(5) -0.0027(6) -0.0011(5)
C14 0.0132(7) 0.0194(7) 0.0194(7) 0.0022(5) -0.0030(5) -0.0037(6)
C15 0.0135(7) 0.0213(7) 0.0171(7) -0.0006(5) 0.0021(5) -0.0011(5)
C16 0.0108(6) 0.0164(7) 0.0150(7) -0.0013(5) -0.0024(5) 0.0004(5)
C17 0.0191(7) 0.0151(7) 0.0234(7) -0.0053(6) 0.0039(6) 0.0008(6)
C18 0.0304(9) 0.0182(8) 0.0354(9) -0.0093(6) 0.0081(7) -0.0006(6)
C19 0.0229(8) 0.0211(7) 0.0232(8) -0.0044(6) 0.0062(6) 0.0054(6)
C20 0.0167(7) 0.0241(8) 0.0270(8) -0.0065(6) 0.0015(6) -0.0012(6)
C21 0.0203(8) 0.0227(8) 0.0262(8) 0.0020(6) 0.0023(6) -0.0095(6)
C22 0.0248(8) 0.0232(8) 0.0324(9) 0.0055(6) 0.0078(7) -0.0018(6)
C23 0.0258(9) 0.0491(12) 0.0676(14) -0.0022(8) 0.0068(9) -0.0445(11)
C24 0.0603(12) 0.0354(10) 0.0201(8) 0.0176(9) 0.0083(8) -0.0059(7)
C25 0.0157(7) 0.0155(7) 0.0160(7) -0.0039(5) 0.0032(5) 0.0007(5)
C26 0.0216(8) 0.0233(7) 0.0193(7) -0.0055(6) 0.0054(6) 0.0005(6)
C27 0.0219(8) 0.0178(7) 0.0226(7) -0.0017(6) 0.0021(6) 0.0055(6)
C28 0.0195(7) 0.0195(7) 0.0195(7) -0.0076(6) 0.0023(6) -0.0002(6)
C31 0.0124(7) 0.0210(7) 0.0174(7) 0.0044(5) 0.0019(5) -0.0024(5)
C32 0.0163(7) 0.0226(7) 0.0205(7) 0.0039(6) 0.0042(6) -0.0024(6)
C33 0.0191(8) 0.0311(8) 0.0237(8) 0.0081(6) 0.0087(6) 0.0062(6)
C34 0.0211(8) 0.0470(10) 0.0136(7) 0.0101(7) 0.0042(6) 0.0005(7)
C35 0.0191(8) 0.0386(9) 0.0197(8) 0.0055(7) -0.0004(6) -0.0114(7)
C36 0.0164(7) 0.0249(8) 0.0212(7) 0.0018(6) 0.0025(6) -0.0038(6)
C41 0.0161(7) 0.0160(7) 0.0155(7) 0.0002(5) 0.0023(5) -0.0052(5)
C42 0.0171(7) 0.0193(7) 0.0247(8) 0.0005(6) -0.0007(6) -0.0026(6)
C43 0.0170(8) 0.0268(8) 0.0319(8) -0.0082(6) 0.0023(6) -0.0025(6)
C44 0.0306(8) 0.0177(7) 0.0234(8) -0.0085(6) 0.0051(6) 0.0000(6)
C45 0.0259(8) 0.0160(7) 0.0170(7) 0.0025(6) 0.0000(6) -0.0016(5)
C46 0.0160(7) 0.0184(7) 0.0164(7) -0.0010(5) 0.0019(5) -0.0052(5)
F32 0.0305(5) 0.0222(4) 0.0247(5) -0.0068(4) 0.0096(4) -0.0028(3)
F33 0.0396(6) 0.0359(5) 0.0297(5) 0.0056(4) 0.0173(4) 0.0113(4)
F34 0.0374(6) 0.0695(7) 0.0146(5) 0.0076(5) 0.0056(4) 0.0014(4)
F35 0.0350(5) 0.0554(7) 0.0248(5) -0.0035(5) 0.0006(4) -0.0215(5)
F36 0.0375(5) 0.0262(5) 0.0272(5) -0.0093(4) 0.0039(4) -0.0093(4)
F42 0.0153(4) 0.0248(5) 0.0444(6) 0.0005(3) -0.0046(4) 0.0034(4)
F43 0.0193(5) 0.0402(6) 0.0624(7) -0.0141(4) 0.0011(5) 0.0075(5)
F44 0.0427(6) 0.0260(5) 0.0395(6) -0.0156(4) 0.0032(4) 0.0085(4)
F45 0.0334(5) 0.0195(4) 0.0267(5) 0.0025(4) -0.0023(4) 0.0047(4)
F46 0.0147(4) 0.0224(4) 0.0294(5) 0.0015(3) 0.0003(3) 0.0025(3)

loop_
_atom_type_symbol
_atom_type_description
_atom_type_scat_dispersion_real
_atom_type_scat_dispersion_imag
_atom_type_scat_source
C C 0.0181 0.0091 'International Tables Vol C Tables 4.2.6.8 and 6.1.1.4'
H H 0.0000 0.0000 'International Tables Vol C Tables 4.2.6.8 and 6.1.1.4'
B B 0.0090 0.0039 'International Tables Vol C Tables 4.2.6.8 and 6.1.1.4'
F F 0.0727 0.0534 'International Tables Vol C Tables 4.2.6.8 and 6.1.1.4'
P P 0.2955 0.4335 'International Tables Vol C Tables 4.2.6.8 and 6.1.1.4'

loop_
_geom_angle_atom_site_label_1
_geom_angle_atom_site_label_2
_geom_angle_atom_site_label_3
_geom_angle
C1 P1 C11 129.03(6)
C1 P1 H1A 104.1(7)
C11 P1 H1A 107.2(7)
C1 P1 H1B 103.6(7)
C11 P1 H1B 108.0(7)
H1A P1 H1B 101.9(10)
C31 B1 C41 115.48(11)
C31 B1 C1 110.18(11)
C41 B1 C1 109.58(11)
C31 B1 H1C 105.1(8)
C41 B1 H1C 108.4(8)
C1 B1 H1C 107.7(8)
C2 C1 B1 124.30(12)
C2 C1 P1 133.53(11)
B1 C1 P1 102.10(9)
C1 C2 C3 139.45(13)
C1 C2 H2 110.3
C3 C2 H2 110.3
C2 C3 C4 117.05(12)
C2 C3 C6 106.07(12)
C4 C3 C6 109.04(12)
C2 C3 C5 106.67(12)
C4 C3 C5 108.74(12)
C6 C3 C5 109.04(12)
C3 C4 H4A 109.5
C3 C4 H4B 109.5
H4A C4 H4B 109.5
C3 C4 H4C 109.5
H4A C4 H4C 109.5
H4B C4 H4C 109.5
C3 C5 H5A 109.5
C3 C5 H5B 109.5
H5A C5 H5B 109.5
C3 C5 H5C 109.5
H5A C5 H5C 109.5
H5B C5 H5C 109.5
C3 C6 H6A 109.5
C3 C6 H6B 109.5
H6A C6 H6B 109.5
C3 C6 H6C 109.5
H6A C6 H6C 109.5
H6B C6 H6C 109.5
C16 C11 C12 120.43(12)
C16 C11 P1 119.96(10)
C12 C11 P1 119.44(10)
C13 C12 C11 117.52(12)
C13 C12 C17 117.68(12)
C11 C12 C17 124.73(12)
C14 C13 C12 123.45(13)
C14 C13 H13 118.3
C12 C13 H13 118.3
C15 C14 C13 117.32(13)
C15 C14 C21 121.23(13)
C13 C14 C21 121.45(13)
C16 C15 C14 123.71(13)
C16 C15 H15 118.1
C14 C15 H15 118.1
C15 C16 C11 117.43(12)
C15 C16 C25 117.29(12)
C11 C16 C25 125.16(12)
C18 C17 C19 103.94(12)
C18 C17 C20 105.00(12)
C19 C17 C20 112.56(12)
C18 C17 C12 111.75(12)
C19 C17 C12 113.37(11)
C20 C17 C12 109.79(11)
C17 C18 H18A 109.5
C17 C18 H18B 109.5
H18A C18 H18B 109.5
C17 C18 H18C 109.5
H18A C18 H18C 109.5
H18B C18 H18C 109.5
C17 C19 H19A 109.5
C17 C19 H19B 109.5
H19A C19 H19B 109.5
C17 C19 H19C 109.5
H19A C19 H19C 109.5
H19B C19 H19C 109.5
C17 C20 H20A 109.5
C17 C20 H20B 109.5
H20A C20 H20B 109.5
C17 C20 H20C 109.5
H20A C20 H20C 109.5
H20B C20 H20C 109.5
C23 C21 C22 109.75(14)
C23 C21 C14 110.81(13)
C22 C21 C14 107.97(12)
C23 C21 C24 108.40(15)
C22 C21 C24 108.16(13)
C14 C21 C24 111.71(13)
C21 C22 H22A 109.5
C21 C22 H22B 109.5
H22A C22 H22B 109.5
C21 C22 H22C 109.5
H22A C22 H22C 109.5
H22B C22 H22C 109.5
C21 C23 H23A 109.5
C21 C23 H23B 109.5
H23A C23 H23B 109.5
C21 C23 H23C 109.5
H23A C23 H23C 109.5
H23B C23 H23C 109.5
C21 C24 H24A 109.5
C21 C24 H24B 109.5
H24A C24 H24B 109.5
C21 C24 H24C 109.5
H24A C24 H24C 109.5
H24B C24 H24C 109.5
C28 C25 C26 104.71(11)
C28 C25 C27 112.35(11)
C26 C25 C27 105.52(11)
C28 C25 C16 112.81(11)
C26 C25 C16 111.97(11)
C27 C25 C16 109.22(11)
C25 C26 H26A 109.5
C25 C26 H26B 109.5
H26A C26 H26B 109.5
C25 C26 H26C 109.5
H26A C26 H26C 109.5
H26B C26 H26C 109.5
C25 C27 H27A 109.5
C25 C27 H27B 109.5
H27A C27 H27B 109.5
C25 C27 H27C 109.5
H27A C27 H27C 109.5
H27B C27 H27C 109.5
C25 C28 H28A 109.5
C25 C28 H28B 109.5
H28A C28 H28B 109.5
C25 C28 H28C 109.5
H28A C28 H28C 109.5
H28B C28 H28C 109.5
C36 C31 C32 113.56(13)
C36 C31 B1 127.70(13)
C32 C31 B1 118.60(12)
F32 C32 C33 115.79(13)
F32 C32 C31 119.54(13)
C33 C32 C31 124.66(14)
F33 C33 C34 120.16(14)
F33 C33 C32 120.99(15)
C34 C33 C32 118.85(15)
F34 C34 C35 120.17(15)
F34 C34 C33 120.51(15)
C35 C34 C33 119.30(14)
F35 C35 C34 119.78(14)
F35 C35 C36 120.40(15)
C34 C35 C36 119.80(14)
F36 C36 C35 115.07(13)
F36 C36 C31 121.12(13)
C35 C36 C31 123.81(14)
C46 C41 C42 113.73(13)
C46 C41 B1 122.82(12)
C42 C41 B1 123.44(12)
F42 C42 C43 116.33(13)
F42 C42 C41 119.39(13)
C43 C42 C41 124.27(14)
F43 C43 C44 119.74(14)
F43 C43 C42 120.83(14)
C44 C43 C42 119.43(14)
F44 C44 C45 120.54(14)
F44 C44 C43 120.46(14)
C45 C44 C43 118.97(14)
F45 C45 C44 119.48(13)
F45 C45 C46 120.86(13)
C44 C45 C46 119.65(13)
F46 C46 C45 115.69(12)
F46 C46 C41 120.36(12)
C45 C46 C41 123.94(13)

loop_
_geom_bond_atom_site_label_1
_geom_bond_atom_site_label_2
_geom_bond_distance
P1 C1 1.7887(14)
P1 C11 1.8077(13)
P1 H1A 1.239(16)
P1 H1B 1.243(15)
B1 C31 1.632(2)
B1 C41 1.635(2)
B1 C1 1.667(2)
B1 H1C 1.251(17)
C1 C2 1.335(2)
C2 C3 1.5148(19)
C2 H2 0.95
C3 C4 1.5242(19)
C3 C6 1.536(2)
C3 C5 1.541(2)
C4 H4A 0.98
C4 H4B 0.98
C4 H4C 0.98
C5 H5A 0.98
C5 H5B 0.98
C5 H5C 0.98
C6 H6A 0.98
C6 H6B 0.98
C6 H6C 0.98
C11 C16 1.4294(19)
C11 C12 1.4301(19)
C12 C13 1.390(2)
C12 C17 1.5579(19)
C13 C14 1.389(2)
C13 H13 0.95
C14 C15 1.389(2)
C14 C21 1.5333(19)
C15 C16 1.387(2)
C15 H15 0.95
C16 C25 1.5546(18)
C17 C18 1.543(2)
C17 C19 1.545(2)
C17 C20 1.548(2)
C18 H18A 0.98
C18 H18B 0.98
C18 H18C 0.98
C19 H19A 0.98
C19 H19B 0.98
C19 H19C 0.98
C20 H20A 0.98
C20 H20B 0.98
C20 H20C 0.98
C21 C23 1.530(2)
C21 C22 1.532(2)
C21 C24 1.537(2)
C22 H22A 0.98
C22 H22B 0.98
C22 H22C 0.98
C23 H23A 0.98
C23 H23B 0.98
C23 H23C 0.98
C24 H24A 0.98
C24 H24B 0.98
C24 H24C 0.98
C25 C28 1.5423(19)
C25 C26 1.5442(19)
C25 C27 1.546(2)
C26 H26A 0.98
C26 H26B 0.98
C26 H26C 0.98
C27 H27A 0.98
C27 H27B 0.98
C27 H27C 0.98
C28 H28A 0.98
C28 H28B 0.98
C28 H28C 0.98
C31 C36 1.387(2)
C31 C32 1.392(2)
C32 F32 1.3535(17)
C32 C33 1.384(2)
C33 F33 1.3435(18)
C33 C34 1.378(2)
C34 F34 1.3477(18)
C34 C35 1.374(2)
C35 F35 1.3462(18)
C35 C36 1.386(2)
C36 F36 1.3513(18)
C41 C46 1.389(2)
C41 C42 1.389(2)
C42 F42 1.3527(17)
C42 C43 1.380(2)
C43 F43 1.3427(18)
C43 C44 1.379(2)
C44 F44 1.3405(17)
C44 C45 1.375(2)
C45 F45 1.3496(17)
C45 C46 1.384(2)
C46 F46 1.3541(16)

loop_
_geom_torsion_atom_site_label_1
_geom_torsion_atom_site_label_2
_geom_torsion_atom_site_label_3
_geom_torsion_atom_site_label_4
_geom_torsion
C31 B1 C1 C2 -30.17(18)
C41 B1 C1 C2 97.94(15)
C31 B1 C1 P1 147.20(10)
C41 B1 C1 P1 -84.69(11)
C11 P1 C1 C2 -10.78(18)
C11 P1 C1 B1 172.23(8)
B1 C1 C2 C3 -179.18(15)
P1 C1 C2 C3 4.4(3)
C1 C2 C3 C4 2.4(3)
C1 C2 C3 C6 124.24(19)
C1 C2 C3 C5 -119.61(19)
C1 P1 C11 C16 -83.52(13)
C1 P1 C11 C12 91.76(12)
C16 C11 C12 C13 3.95(19)
P1 C11 C12 C13 -171.31(10)
C16 C11 C12 C17 -172.87(12)
P1 C11 C12 C17 11.87(18)
C11 C12 C13 C14 -1.0(2)
C17 C12 C13 C14 176.08(13)
C12 C13 C14 C15 -1.6(2)
C12 C13 C14 C21 178.15(13)
C13 C14 C15 C16 1.4(2)
C21 C14 C15 C16 -178.45(13)
C14 C15 C16 C11 1.5(2)
C14 C15 C16 C25 -174.70(13)
C12 C11 C16 C15 -4.21(19)
P1 C11 C16 C15 171.02(10)
C12 C11 C16 C25 171.68(12)
P1 C11 C16 C25 -13.08(18)
C13 C12 C17 C18 3.84(18)
C11 C12 C17 C18 -179.34(13)
C13 C12 C17 C19 120.90(14)
C11 C12 C17 C19 -62.28(18)
C13 C12 C17 C20 -112.25(14)
C11 C12 C17 C20 64.57(17)
C15 C14 C21 C23 -145.10(16)
C13 C14 C21 C23 35.1(2)
C15 C14 C21 C22 94.68(16)
C13 C14 C21 C22 -85.11(16)
C15 C14 C21 C24 -24.1(2)
C13 C14 C21 C24 156.09(14)
C15 C16 C25 C28 -122.85(13)
C11 C16 C25 C28 61.26(17)
C15 C16 C25 C26 -5.03(17)
C11 C16 C25 C26 179.07(12)
C15 C16 C25 C27 111.46(13)
C11 C16 C25 C27 -64.44(16)
C41 B1 C31 C36 -0.1(2)
C1 B1 C31 C36 124.69(15)
C41 B1 C31 C32 175.43(12)
C1 B1 C31 C32 -59.77(16)
C36 C31 C32 F32 177.91(12)
B1 C31 C32 F32 1.75(19)
C36 C31 C32 C33 -1.0(2)
B1 C31 C32 C33 -177.12(13)
F32 C32 C33 F33 2.1(2)
C31 C32 C33 F33 -179.00(13)
F32 C32 C33 C34 -177.78(13)
C31 C32 C33 C34 1.1(2)
F33 C33 C34 F34 1.0(2)
C32 C33 C34 F34 -179.08(13)
F33 C33 C34 C35 179.64(13)
C32 C33 C34 C35 -0.5(2)
F34 C34 C35 F35 -0.2(2)
C33 C34 C35 F35 -178.82(13)
F34 C34 C35 C36 178.40(13)
C33 C34 C35 C36 -0.2(2)
F35 C35 C36 F36 -1.5(2)
C34 C35 C36 F36 179.92(13)
F35 C35 C36 C31 178.95(13)
C34 C35 C36 C31 0.3(2)
C32 C31 C36 F36 -179.34(12)
B1 C31 C36 F36 -3.6(2)
C32 C31 C36 C35 0.2(2)
B1 C31 C36 C35 175.94(14)
C31 B1 C41 C46 -111.35(15)
C1 B1 C41 C46 123.54(13)
C31 B1 C41 C42 69.81(17)
C1 B1 C41 C42 -55.30(17)
C46 C41 C42 F42 178.20(12)
B1 C41 C42 F42 -2.9(2)
C46 C41 C42 C43 -0.6(2)
B1 C41 C42 C43 178.34(14)
F42 C42 C43 F43 0.9(2)
C41 C42 C43 F43 179.69(14)
F42 C42 C43 C44 -178.23(13)
C41 C42 C43 C44 0.6(2)
F43 C43 C44 F44 -1.1(2)
C42 C43 C44 F44 178.06(14)
F43 C43 C44 C45 -179.24(14)
C42 C43 C44 C45 -0.1(2)
F44 C44 C45 F45 0.3(2)
C43 C44 C45 F45 178.49(13)
F44 C44 C45 C46 -178.45(13)
C43 C44 C45 C46 -0.3(2)
F45 C45 C46 F46 0.22(19)
C44 C45 C46 F46 178.95(12)
F45 C45 C46 C41 -178.48(12)
C44 C45 C46 C41 0.2(2)
C42 C41 C46 F46 -178.48(12)
B1 C41 C46 F46 2.58(19)
C42 C41 C46 C45 0.2(2)
B1 C41 C46 C45 -178.77(13)
